data_4038162
loop_
_publ_author_name
'Watanabe, Kazuhiro'
'Moriyama, Katsuhiko'

_publ_section_title
;
 C-H Sulfonylation via 1,3-Rearrangement of Sulfonyl Group in N-protected
 3-Bissulfonimidoindole Derivatives Using Fluorine Reagent.
;
_journal_name_full 'The Journal of organic chemistry'
_journal_paper_doi 10.1021/acs.joc.9b03498
_journal_year 2020
_chemical_formula_sum 'C22 H20 N2 O4 S2'
_chemical_formula_weight 440.54
_chemical_name_common u180316mor1
_space_group_crystal_system monoclinic
_space_group_IT_number 15
_space_group_name_Hall '-C 2yc'
_space_group_name_H-M_alt 'C 1 2/c 1'
_atom_sites_solution_hydrogens mixed
_cell_angle_alpha 90
_cell_angle_beta 114.780(3)
_cell_angle_gamma 90
_cell_formula_units_Z 8
_cell_length_a 32.963(3)
_cell_length_b 8.7052(9)
_cell_length_c 15.5575(15)
_cell_measurement_reflns_used 9997
_cell_measurement_temperature 173
_cell_measurement_theta_max 68.29
_cell_measurement_theta_min 2.95
_cell_volume 4053.2(7)
_computing_cell_refinement 'SAINT V8.34A (Bruker AXS Inc., 2013)'
_computing_data_collection 'APEX2 (Bruker AXS, 2006)'
_computing_data_reduction 'SAINT V8.34A (Bruker AXS Inc., 2013)'
_computing_molecular_graphics 'XSHEL (Bruker AXS,2002)'
_computing_publication_material 'XCIF (Bruker AXS, 2001)'
_computing_structure_refinement 'SHELXL-2013 (Sheldrick, 2013)'
_computing_structure_solution 'SHELXS-97 (Sheldrick, 1997)'
_diffrn_ambient_temperature 173
_diffrn_measured_fraction_theta_full 0.995
_diffrn_measured_fraction_theta_max 0.994
_diffrn_measurement_device_type 'Bruker APEXII Ultra CCD area detector'
_diffrn_measurement_method 'Phi and Omega scans'
_diffrn_radiation_monochromator 'Bruker Helios multilayer confocal mirror'
_diffrn_radiation_type CuK\a
_diffrn_radiation_wavelength 1.54178
_diffrn_reflns_av_R_equivalents 0.0182
_diffrn_reflns_av_unetI/netI 0.0187
_diffrn_reflns_limit_h_max 39
_diffrn_reflns_limit_h_min -37
_diffrn_reflns_limit_k_max 10
_diffrn_reflns_limit_k_min -10
_diffrn_reflns_limit_l_max 18
_diffrn_reflns_limit_l_min -18
_diffrn_reflns_number 13824
_diffrn_reflns_theta_full 67.679
_diffrn_reflns_theta_max 68.302
_diffrn_reflns_theta_min 5.292
_diffrn_source 'Bruker TXS fine-focus rotating anode'
_exptl_absorpt_coefficient_mu 2.663
_exptl_absorpt_correction_T_max 0.78
_exptl_absorpt_correction_T_min 0.62
_exptl_absorpt_correction_type empirical
_exptl_absorpt_process_details 'SADABS (Sheldrick 1996)'
_exptl_crystal_colour colourless
_exptl_crystal_density_diffrn 1.444
_exptl_crystal_density_method 'not measured'
_exptl_crystal_description Prismatic
_exptl_crystal_F_000 1840
_exptl_crystal_size_max 0.200
_exptl_crystal_size_mid 0.100
_exptl_crystal_size_min 0.100
_refine_diff_density_max 0.463
_refine_diff_density_min -0.277
_refine_ls_extinction_method none
_refine_ls_goodness_of_fit_ref 1.067
_refine_ls_hydrogen_treatment mixed
_refine_ls_matrix_type full
_refine_ls_number_parameters 277
_refine_ls_number_reflns 3709
_refine_ls_number_restraints 0
_refine_ls_restrained_S_all 1.067
_refine_ls_R_factor_all 0.0352
_refine_ls_R_factor_gt 0.0343
_refine_ls_shift/su_max 0.001
_refine_ls_shift/su_mean 0.000
_refine_ls_structure_factor_coef Fsqd
_refine_ls_weighting_details 'w=1/[\s^2^(Fo^2^)+(0.0566P)^2^+3.6684P] where P=(Fo^2^+2Fc^2^)/3'
_refine_ls_weighting_scheme calc
_refine_ls_wR_factor_gt 0.0940
_refine_ls_wR_factor_ref 0.0951
_reflns_number_gt 3563
_reflns_number_total 3709
_reflns_threshold_expression 'I > 2\s(I)'
_cod_data_source_file jo9b03498_si_002.cif
_cod_data_source_block I
_cod_database_code 4038162

loop_
_space_group_symop_operation_xyz
'x, y, z'
'-x, y, -z+1/2'
'x+1/2, y+1/2, z'
'-x+1/2, y+1/2, -z+1/2'
'-x, -y, -z'
'x, -y, z-1/2'
'-x+1/2, -y+1/2, -z'
'x+1/2, -y+1/2, z-1/2'

loop_
_atom_site_type_symbol
_atom_site_label
_atom_site_fract_x
_atom_site_fract_y
_atom_site_fract_z
_atom_site_U_iso_or_equiv
_atom_site_adp_type
_atom_site_calc_flag
_atom_site_refinement_flags_adp
_atom_site_refinement_flags_occupancy
_atom_site_refinement_flags_posn
_atom_site_occupancy
_atom_site_disorder_assembly
_atom_site_disorder_group
S S1 0.13802(2) 0.59310(4) 0.34028(2) 0.02666(12) Uani d . . . 1 . .
S S2 0.06683(2) 1.03610(4) 0.19278(3) 0.02575(12) Uani d . . . 1 . .
O O2 0.14231(4) 0.47364(14) 0.40711(8) 0.0352(3) Uani d . . . 1 . .
C C8 0.01809(5) 0.52054(18) 0.15029(11) 0.0248(3) Uani d . . . 1 . .
C C2 0.05664(5) 0.73560(17) 0.22204(10) 0.0231(3) Uani d . . . 1 . .
C C1 0.08295(5) 0.60739(17) 0.25712(11) 0.0251(3) Uani d . . . 1 . .
C C9 0.16780(5) 0.53090(17) 0.27462(11) 0.0259(3) Uani d . . . 1 . .
C C3 0.01449(5) 0.68209(17) 0.15262(10) 0.0234(3) Uani d . . . 1 . .
C C16 0.10001(5) 0.99657(18) 0.13155(11) 0.0264(3) Uani d . . . 1 . .
C C12 0.21481(5) 0.4311(2) 0.17262(12) 0.0349(4) Uani d . . . 1 . .
C C20 0.16967(6) 1.0144(2) 0.11984(13) 0.0375(4) Uani d . . . 1 . .
H H20 0.2 1.0469 0.1454 0.045 Uiso calc U . R 1 . .
C C7 -0.01716(6) 0.42773(19) 0.09086(12) 0.0314(4) Uani d . . . 1 . .
H H7 -0.0143 0.3192 0.0903 0.038 Uiso calc U . R 1 . .
C C17 0.08123(6) 0.92009(18) 0.04523(11) 0.0293(3) Uani d . . . 1 . .
H H17 0.0508 0.8885 0.0196 0.035 Uiso calc U . R 1 . .
C C14 0.19712(6) 0.4090(2) 0.30815(12) 0.0332(4) Uani d . . . 1 . .
H H14 0.201 0.3587 0.3653 0.04 Uiso calc U . R 1 . .
C C5 -0.06052(5) 0.6606(2) 0.03494(12) 0.0342(4) Uani d . . . 1 . .
H H5 -0.0881 0.7067 -0.0056 0.041 Uiso calc U . R 1 . .
C C4 -0.02624(5) 0.75201(18) 0.09313(11) 0.0288(3) Uani d . . . 1 . .
H H4 -0.0298 0.8603 0.0934 0.035 Uiso calc U . R 1 . .
C C11 0.18484(6) 0.5526(2) 0.14028(12) 0.0358(4) Uani d . . . 1 . .
H H11 0.1802 0.6012 0.0822 0.043 Uiso calc U . R 1 . .
C C18 0.10750(6) 0.89068(19) -0.00286(11) 0.0322(4) Uani d . . . 1 . .
H H18 0.095 0.8374 -0.0615 0.039 Uiso calc U . R 1 . .
C C13 0.22080(6) 0.3609(2) 0.25743(13) 0.0380(4) Uani d . . . 1 . .
H H13 0.2415 0.2785 0.281 0.046 Uiso calc U . R 1 . .
C C10 0.16171(6) 0.6040(2) 0.19069(12) 0.0332(4) Uani d . . . 1 . .
H H10 0.1418 0.6886 0.1683 0.04 Uiso calc U . R 1 . .
C C19 0.15182(6) 0.93779(19) 0.03319(12) 0.0324(4) Uani d . . . 1 . .
C C6 -0.05597(6) 0.5001(2) 0.03366(12) 0.0351(4) Uani d . . . 1 . .
H H6 -0.0805 0.4404 -0.008 0.042 Uiso calc U . R 1 . .
C C21 0.14416(6) 1.0439(2) 0.16935(12) 0.0342(4) Uani d . . . 1 . .
H H21 0.1567 1.096 0.2284 0.041 Uiso calc U . R 1 . .
C C22 0.18009(7) 0.9079(2) -0.01993(14) 0.0413(4) Uani d . . . 1 . .
H H22A 0.1639 0.8403 -0.0739 0.062 Uiso calc U . R 1 . .
H H22B 0.2081 0.8586 0.0223 0.062 Uiso calc U . R 1 . .
H H22C 0.1867 1.0055 -0.0429 0.062 Uiso calc U . R 1 . .
C C15 0.23994(7) 0.3761(3) 0.11687(16) 0.0519(5) Uani d . . . 1 . .
H H15A 0.2653 0.3129 0.1576 0.078 Uiso calc U . R 1 . .
H H15B 0.2508 0.4648 0.0939 0.078 Uiso calc U . R 1 . .
H H15C 0.22 0.3148 0.0628 0.078 Uiso calc U . R 1 . .
N N1 0.05973(4) 0.47722(15) 0.21438(9) 0.0272(3) Uani d . . . 1 . .
H H1 0.0699 0.3824 0.2261 0.033 Uiso calc U . R 1 . .
N N2 0.06873(5) 0.88600(15) 0.25841(10) 0.0270(3) Uani d . . . 1 . .
O O1 0.15200(4) 0.74697(14) 0.37454(8) 0.0369(3) Uani d . . . 1 . .
O O3 0.02195(4) 1.05610(13) 0.12465(8) 0.0331(3) Uani d . . . 1 . .
O O4 0.08821(4) 1.15608(13) 0.26043(8) 0.0329(3) Uani d . . . 1 . .
H H2 0.0907(7) 0.887(2) 0.3055(16) 0.034(5) Uiso d . . . 1 . .

loop_
_atom_site_aniso_label
_atom_site_aniso_U_11
_atom_site_aniso_U_22
_atom_site_aniso_U_33
_atom_site_aniso_U_12
_atom_site_aniso_U_13
_atom_site_aniso_U_23
S1 0.0272(2) 0.0247(2) 0.0225(2) 0.00263(14) 0.00484(16) 0.00013(13)
S2 0.0297(2) 0.0171(2) 0.0265(2) 0.00222(13) 0.00789(16) -0.00016(13)
O2 0.0370(6) 0.0387(7) 0.0272(6) 0.0090(5) 0.0108(5) 0.0082(5)
C8 0.0266(7) 0.0231(8) 0.0255(7) 0.0009(6) 0.0117(6) 0.0010(6)
C2 0.0277(7) 0.0199(7) 0.0225(7) 0.0009(6) 0.0113(6) -0.0001(5)
C1 0.0269(7) 0.0215(7) 0.0240(7) 0.0005(6) 0.0078(6) -0.0001(6)
C9 0.0232(7) 0.0241(8) 0.0252(7) -0.0021(6) 0.0053(6) -0.0011(6)
C3 0.0264(7) 0.0223(7) 0.0235(7) 0.0006(6) 0.0125(6) 0.0009(6)
C16 0.0303(8) 0.0194(7) 0.0256(7) 0.0012(6) 0.0080(6) 0.0027(6)
C12 0.0272(8) 0.0400(9) 0.0352(9) -0.0048(7) 0.0109(7) -0.0049(7)
C20 0.0312(9) 0.0371(9) 0.0407(9) -0.0045(7) 0.0115(7) -0.0016(8)
C7 0.0323(8) 0.0238(8) 0.0356(9) -0.0035(6) 0.0117(7) -0.0017(6)
C17 0.0319(8) 0.0250(8) 0.0249(7) -0.0022(6) 0.0059(6) 0.0007(6)
C14 0.0303(8) 0.0327(9) 0.0337(8) 0.0038(7) 0.0106(7) 0.0081(7)
C5 0.0247(8) 0.0365(9) 0.0371(9) 0.0024(7) 0.0086(7) 0.0061(7)
C4 0.0280(8) 0.0257(8) 0.0329(8) 0.0031(6) 0.0131(7) 0.0043(6)
C11 0.0395(9) 0.0383(9) 0.0273(8) -0.0014(7) 0.0118(7) 0.0028(7)
C18 0.0407(9) 0.0277(8) 0.0239(7) -0.0006(7) 0.0094(7) 0.0014(6)
C13 0.0302(8) 0.0368(9) 0.0445(10) 0.0087(7) 0.0132(7) 0.0072(8)
C10 0.0354(9) 0.0298(9) 0.0290(8) 0.0047(7) 0.0083(7) 0.0045(7)
C19 0.0399(9) 0.0252(8) 0.0318(8) 0.0042(7) 0.0147(7) 0.0073(7)
C6 0.0278(8) 0.0350(9) 0.0367(9) -0.0070(7) 0.0078(7) -0.0005(7)
C21 0.0333(9) 0.0328(9) 0.0304(8) -0.0040(7) 0.0073(7) -0.0058(7)
C22 0.0476(11) 0.0390(10) 0.0430(10) 0.0050(8) 0.0247(9) 0.0064(8)
C15 0.0448(11) 0.0656(14) 0.0524(12) 0.0069(10) 0.0274(10) 0.0008(10)
N1 0.0280(7) 0.0179(6) 0.0308(7) 0.0023(5) 0.0075(6) 0.0006(5)
N2 0.0325(7) 0.0207(7) 0.0230(7) 0.0010(5) 0.0070(6) -0.0014(5)
O1 0.0339(6) 0.0309(6) 0.0349(6) -0.0002(5) 0.0035(5) -0.0087(5)
O3 0.0305(6) 0.0260(6) 0.0366(6) 0.0047(5) 0.0081(5) 0.0044(5)
O4 0.0422(6) 0.0195(5) 0.0329(6) 0.0008(5) 0.0116(5) -0.0035(5)

loop_
_atom_type_symbol
_atom_type_description
_atom_type_scat_dispersion_real
_atom_type_scat_dispersion_imag
_atom_type_scat_source
C C 0.0181 0.0091 'International Tables Vol C Tables 4.2.6.8 and 6.1.1.4'
H H 0.0000 0.0000 'International Tables Vol C Tables 4.2.6.8 and 6.1.1.4'
N N 0.0311 0.0180 'International Tables Vol C Tables 4.2.6.8 and 6.1.1.4'
O O 0.0492 0.0322 'International Tables Vol C Tables 4.2.6.8 and 6.1.1.4'
S S 0.3331 0.5567 'International Tables Vol C Tables 4.2.6.8 and 6.1.1.4'

loop_
_geom_angle_atom_site_label_1
_geom_angle_atom_site_label_2
_geom_angle_atom_site_label_3
_geom_angle_site_symmetry_1
_geom_angle_site_symmetry_3
_geom_angle
_geom_angle_publ_flag
O2 S1 O1 . . 119.05(7) ?
O2 S1 C1 . . 110.27(7) ?
O1 S1 C1 . . 106.31(7) ?
O2 S1 C9 . . 106.62(7) ?
O1 S1 C9 . . 109.15(7) ?
C1 S1 C9 . . 104.54(7) ?
O3 S2 O4 . . 119.53(7) ?
O3 S2 N2 . . 108.48(7) ?
O4 S2 N2 . . 104.07(7) ?
O3 S2 C16 . . 107.97(7) ?
O4 S2 C16 . . 108.22(7) ?
N2 S2 C16 . . 108.09(7) ?
N1 C8 C7 . . 128.60(14) ?
N1 C8 C3 . . 108.96(13) ?
C7 C8 C3 . . 122.43(14) ?
C1 C2 N2 . . 124.46(14) ?
C1 C2 C3 . . 106.58(13) ?
N2 C2 C3 . . 128.54(14) ?
N1 C1 C2 . . 110.26(13) ?
N1 C1 S1 . . 119.87(11) ?
C2 C1 S1 . . 129.85(12) ?
C14 C9 C10 . . 120.61(15) ?
C14 C9 S1 . . 119.06(12) ?
C10 C9 S1 . . 120.33(12) ?
C4 C3 C8 . . 118.68(14) ?
C4 C3 C2 . . 135.21(14) ?
C8 C3 C2 . . 106.10(13) ?
C21 C16 C17 . . 121.08(15) ?
C21 C16 S2 . . 119.55(12) ?
C17 C16 S2 . . 119.36(12) ?
C11 C12 C13 . . 118.33(16) ?
C11 C12 C15 . . 120.83(17) ?
C13 C12 C15 . . 120.84(17) ?
C21 C20 C19 . . 121.29(16) ?
C6 C7 C8 . . 117.10(16) ?
C18 C17 C16 . . 118.95(15) ?
C9 C14 C13 . . 119.23(16) ?
C4 C5 C6 . . 121.59(15) ?
C5 C4 C3 . . 118.58(15) ?
C10 C11 C12 . . 121.34(16) ?
C17 C18 C19 . . 121.14(16) ?
C14 C13 C12 . . 121.13(16) ?
C11 C10 C9 . . 119.33(16) ?
C18 C19 C20 . . 118.53(16) ?
C18 C19 C22 . . 121.06(16) ?
C20 C19 C22 . . 120.42(17) ?
C7 C6 C5 . . 121.62(16) ?
C20 C21 C16 . . 119.00(16) ?
C8 N1 C1 . . 108.10(13) ?
C2 N2 S2 . . 123.78(11) ?

loop_
_geom_bond_atom_site_label_1
_geom_bond_atom_site_label_2
_geom_bond_site_symmetry_2
_geom_bond_distance
_geom_bond_publ_flag
S1 O2 . 1.4350(12) ?
S1 O1 . 1.4438(12) ?
S1 C1 . 1.7366(16) ?
S1 C9 . 1.7725(16) ?
S2 O3 . 1.4239(12) ?
S2 O4 . 1.4401(12) ?
S2 N2 . 1.6433(14) ?
S2 C16 . 1.7595(16) ?
C8 N1 . 1.369(2) ?
C8 C7 . 1.399(2) ?
C8 C3 . 1.413(2) ?
C2 C1 . 1.378(2) ?
C2 N2 . 1.4156(19) ?
C2 C3 . 1.434(2) ?
C1 N1 . 1.373(2) ?
C9 C14 . 1.382(2) ?
C9 C10 . 1.389(2) ?
C3 C4 . 1.410(2) ?
C16 C21 . 1.384(2) ?
C16 C17 . 1.390(2) ?
C12 C11 . 1.390(3) ?
C12 C13 . 1.391(3) ?
C12 C15 . 1.507(3) ?
C20 C21 . 1.382(3) ?
C20 C19 . 1.394(3) ?
C7 C6 . 1.368(2) ?
C17 C18 . 1.385(2) ?
C14 C13 . 1.387(3) ?
C5 C4 . 1.368(2) ?
C5 C6 . 1.407(3) ?
C11 C10 . 1.378(3) ?
C18 C19 . 1.390(3) ?
C19 C22 . 1.505(2) ?
